data_1515236
loop_
_publ_author_name
'Iida, Azusa'
'Sekioka, Anna'
'Yamaguchi, Shigehiro'

_publ_section_title
;
 Heteroarene-fused boroles: what governs the antiaromaticity and Lewis
 acidity of the borole skeleton?
;
_journal_issue 5
_journal_name_full 'Chemical Science'
_journal_page_first 1461
_journal_paper_doi 10.1039/c2sc20100c
_journal_volume 3
_journal_year 2012
_chemical_formula_moiety 'C21 H19 B'
_chemical_formula_sum 'C21 H19 B'
_chemical_formula_weight 282.17
_chemical_melting_point 405
_chemical_name_common dibenzoborole
_chemical_name_systematic
;
dibenzoborole
;
_space_group_IT_number 14
_symmetry_cell_setting monoclinic
_symmetry_space_group_name_Hall '-P 2yab'
_symmetry_space_group_name_H-M 'P 1 21/a 1'
_atom_sites_solution_hydrogens geom
_atom_sites_solution_primary direct
_atom_sites_solution_secondary difmap
_audit_creation_method SHELXL-97
_cell_angle_alpha 90.00
_cell_angle_beta 96.2528(5)
_cell_angle_gamma 90.00
_cell_formula_units_Z 8
_cell_length_a 7.9976(10)
_cell_length_b 30.448(4)
_cell_length_c 13.5205(18)
_cell_measurement_reflns_used 9512
_cell_measurement_temperature 123(2)
_cell_measurement_theta_max 31.5050
_cell_measurement_theta_min 2.9098
_cell_volume 3272.8(7)
_computing_molecular_graphics 'ORTEP 3 for windows'
_computing_structure_refinement 'SHELXL-97 (Sheldrick, 1997)'
_computing_structure_solution 'SHELXS-97 (Sheldrick, 1990)'
_diffrn_ambient_temperature 123(2)
_diffrn_measured_fraction_theta_full 0.986
_diffrn_measured_fraction_theta_max 0.986
_diffrn_measurement_device_type
;
'Saturn70 CCD (4x4 bin mode) with MicroMax-007'
;
_diffrn_measurement_method dtprofit.ref
_diffrn_radiation_monochromator graphite
_diffrn_radiation_source 'fine-focus sealed tube'
_diffrn_radiation_type MoK\a
_diffrn_radiation_wavelength 0.71070
_diffrn_reflns_av_R_equivalents 0.0338
_diffrn_reflns_av_sigmaI/netI 0.0353
_diffrn_reflns_limit_h_max 9
_diffrn_reflns_limit_h_min -9
_diffrn_reflns_limit_k_max 34
_diffrn_reflns_limit_k_min -36
_diffrn_reflns_limit_l_max 16
_diffrn_reflns_limit_l_min -16
_diffrn_reflns_number 20986
_diffrn_reflns_theta_full 25.00
_diffrn_reflns_theta_max 25.00
_diffrn_reflns_theta_min 2.91
_exptl_absorpt_coefficient_mu 0.064
_exptl_absorpt_correction_T_max 0.9874
_exptl_absorpt_correction_T_min 0.9874
_exptl_absorpt_correction_type multi-scan
_exptl_absorpt_process_details 'Jacobson, R. (1998) Private communication'
_exptl_crystal_colour yellow
_exptl_crystal_density_diffrn 1.145
_exptl_crystal_density_method 'not measured'
_exptl_crystal_description block
_exptl_crystal_F_000 1200
_exptl_crystal_size_max 0.30
_exptl_crystal_size_mid 0.30
_exptl_crystal_size_min 0.30
_refine_diff_density_max 0.197
_refine_diff_density_min -0.208
_refine_diff_density_rms 0.040
_refine_ls_extinction_coef none
_refine_ls_extinction_method none
_refine_ls_goodness_of_fit_ref 1.109
_refine_ls_hydrogen_treatment constr
_refine_ls_matrix_type full
_refine_ls_number_parameters 403
_refine_ls_number_reflns 5691
_refine_ls_number_restraints 0
_refine_ls_restrained_S_all 1.109
_refine_ls_R_factor_all 0.0528
_refine_ls_R_factor_gt 0.0484
_refine_ls_shift/su_max 0.000
_refine_ls_shift/su_mean 0.000
_refine_ls_structure_factor_coef Fsqd
_refine_ls_weighting_details 'calc w=1/[\s^2^(Fo^2^)+(0.0498P)^2^+1.1718P] where P=(Fo^2^+2Fc^2^)/3'
_refine_ls_weighting_scheme calc
_refine_ls_wR_factor_gt 0.1143
_refine_ls_wR_factor_ref 0.1182
_reflns_number_gt 5258
_reflns_number_total 5691
_reflns_threshold_expression >2sigma(I)
_cod_data_source_file c2sc20100c.txt
_cod_data_source_block cmpd1a
_cod_original_sg_symbol_H-M P21/a
_cod_database_code 1515236

loop_
_symmetry_equiv_pos_as_xyz
'x, y, z'
'-x+1/2, y+1/2, -z'
'-x, -y, -z'
'x-1/2, -y-1/2, z'

loop_
_atom_site_label
_atom_site_type_symbol
_atom_site_fract_x
_atom_site_fract_y
_atom_site_fract_z
_atom_site_U_iso_or_equiv
_atom_site_adp_type
_atom_site_occupancy
_atom_site_symmetry_multiplicity
_atom_site_calc_flag
_atom_site_refinement_flags
B1 B -0.0235(2) 0.14250(6) 0.64330(13) 0.0242(4) Uani 1 1 d .
C1 C -0.11476(19) 0.16758(5) 0.72313(11) 0.0256(3) Uani 1 1 d .
C2 C -0.18985(19) 0.20574(5) 0.67785(11) 0.0242(3) Uani 1 1 d .
C3 C -0.14944(18) 0.20910(5) 0.57348(11) 0.0230(3) Uani 1 1 d .
C4 C -0.05528(18) 0.17216(5) 0.54842(11) 0.0233(3) Uani 1 1 d .
C5 C -0.00644(19) 0.16911(5) 0.45322(11) 0.0259(3) Uani 1 1 d .
H1 H 0.0550 0.1442 0.4350 0.031 Uiso 1 1 calc R
C6 C -0.0477(2) 0.20261(5) 0.38430(11) 0.0283(4) Uani 1 1 d .
H2 H -0.0144 0.2006 0.3191 0.034 Uiso 1 1 calc R
C7 C -0.1372(2) 0.23882(5) 0.41112(11) 0.0273(3) Uani 1 1 d .
H3 H -0.1634 0.2616 0.3641 0.033 Uiso 1 1 calc R
C8 C -0.18976(19) 0.24247(5) 0.50571(11) 0.0262(3) Uani 1 1 d .
H4 H -0.2519 0.2673 0.5232 0.031 Uiso 1 1 calc R
C9 C -0.2850(2) 0.23356(5) 0.72900(12) 0.0307(4) Uani 1 1 d .
H5 H -0.3352 0.2590 0.6978 0.037 Uiso 1 1 calc R
C10 C -0.3064(2) 0.22370(6) 0.82743(13) 0.0382(4) Uani 1 1 d .
H6 H -0.3725 0.2426 0.8634 0.046 Uiso 1 1 calc R
C11 C -0.2329(2) 0.18685(6) 0.87364(13) 0.0394(4) Uani 1 1 d .
H7 H -0.2484 0.1808 0.9410 0.047 Uiso 1 1 calc R
C12 C -0.1364(2) 0.15866(5) 0.82189(12) 0.0329(4) Uani 1 1 d .
H8 H -0.0856 0.1335 0.8539 0.039 Uiso 1 1 calc R
C13 C 0.07617(19) 0.09825(5) 0.65551(10) 0.0225(3) Uani 1 1 d .
C14 C -0.00233(19) 0.05853(5) 0.62417(11) 0.0242(3) Uani 1 1 d .
C15 C 0.0865(2) 0.01922(5) 0.63708(11) 0.0270(3) Uani 1 1 d .
H9 H 0.0323 -0.0074 0.6158 0.032 Uiso 1 1 calc R
C16 C 0.2519(2) 0.01796(5) 0.68014(11) 0.0290(4) Uani 1 1 d .
C17 C 0.3293(2) 0.05759(5) 0.70854(11) 0.0291(4) Uani 1 1 d .
H10 H 0.4437 0.0574 0.7363 0.035 Uiso 1 1 calc R
C18 C 0.2444(2) 0.09744(5) 0.69755(11) 0.0265(3) Uani 1 1 d .
C19 C -0.1824(2) 0.05890(6) 0.57699(13) 0.0340(4) Uani 1 1 d .
H11 H -0.2541 0.0725 0.6227 0.051 Uiso 1 1 calc R
H12 H -0.2198 0.0287 0.5627 0.051 Uiso 1 1 calc R
H13 H -0.1900 0.0757 0.5149 0.051 Uiso 1 1 calc R
C20 C 0.3449(3) -0.02496(6) 0.69794(15) 0.0466(5) Uani 1 1 d .
H14 H 0.4526 -0.0234 0.6698 0.070 Uiso 1 1 calc R
H15 H 0.2771 -0.0489 0.6659 0.070 Uiso 1 1 calc R
H16 H 0.3653 -0.0305 0.7696 0.070 Uiso 1 1 calc R
C21 C 0.3332(2) 0.13972(6) 0.72999(14) 0.0398(4) Uani 1 1 d .
H17 H 0.4474 0.1331 0.7602 0.060 Uiso 1 1 calc R
H18 H 0.2710 0.1546 0.7788 0.060 Uiso 1 1 calc R
H19 H 0.3386 0.1588 0.6721 0.060 Uiso 1 1 calc R
B2 B 0.2225(2) 0.11995(6) 1.14691(13) 0.0246(4) Uani 1 1 d .
C22 C 0.27494(19) 0.11032(5) 1.26025(11) 0.0245(3) Uani 1 1 d .
C23 C 0.39880(18) 0.14137(5) 1.29568(11) 0.0242(3) Uani 1 1 d .
C24 C 0.43084(19) 0.17230(5) 1.21500(11) 0.0255(3) Uani 1 1 d .
C25 C 0.33025(19) 0.16118(5) 1.12593(11) 0.0266(3) Uani 1 1 d .
C26 C 0.3397(2) 0.18690(6) 1.04189(13) 0.0351(4) Uani 1 1 d .
H20 H 0.2730 0.1798 0.9815 0.042 Uiso 1 1 calc R
C27 C 0.4470(3) 0.22306(6) 1.04630(14) 0.0427(5) Uani 1 1 d .
H21 H 0.4525 0.2408 0.9890 0.051 Uiso 1 1 calc R
C28 C 0.5452(2) 0.23312(6) 1.13365(15) 0.0428(5) Uani 1 1 d .
H22 H 0.6183 0.2578 1.1357 0.051 Uiso 1 1 calc R
C29 C 0.5390(2) 0.20777(6) 1.21865(13) 0.0339(4) Uani 1 1 d .
H23 H 0.6079 0.2147 1.2783 0.041 Uiso 1 1 calc R
C30 C 0.4714(2) 0.14062(6) 1.39364(12) 0.0312(4) Uani 1 1 d .
H24 H 0.5549 0.1615 1.4169 0.037 Uiso 1 1 calc R
C31 C 0.4192(2) 0.10858(6) 1.45716(12) 0.0346(4) Uani 1 1 d .
H25 H 0.4676 0.1078 1.5245 0.042 Uiso 1 1 calc R
C32 C 0.2982(2) 0.07790(6) 1.42391(12) 0.0332(4) Uani 1 1 d .
H26 H 0.2638 0.0564 1.4684 0.040 Uiso 1 1 calc R
C33 C 0.2268(2) 0.07865(5) 1.32518(12) 0.0288(4) Uani 1 1 d .
H27 H 0.1448 0.0573 1.3023 0.035 Uiso 1 1 calc R
C34 C 0.09794(19) 0.09461(5) 1.07063(11) 0.0241(3) Uani 1 1 d .
C35 C 0.15935(18) 0.07014(5) 0.99403(11) 0.0248(3) Uani 1 1 d .
C36 C 0.04938(19) 0.04749(5) 0.92562(11) 0.0246(3) Uani 1 1 d .
H28 H 0.0930 0.0310 0.8746 0.029 Uiso 1 1 calc R
C37 C -0.12297(19) 0.04852(5) 0.93026(11) 0.0244(3) Uani 1 1 d .
C38 C -0.18343(19) 0.07281(5) 1.00535(12) 0.0266(3) Uani 1 1 d .
H29 H -0.3013 0.0738 1.0092 0.032 Uiso 1 1 calc R
C39 C -0.07697(19) 0.09578(5) 1.07531(11) 0.0253(3) Uani 1 1 d .
C40 C 0.3467(2) 0.06716(6) 0.98707(13) 0.0338(4) Uani 1 1 d .
H30 H 0.3706 0.0410 0.9488 0.051 Uiso 1 1 calc R
H31 H 0.4065 0.0651 1.0541 0.051 Uiso 1 1 calc R
H32 H 0.3841 0.0934 0.9538 0.051 Uiso 1 1 calc R
C41 C -0.2399(2) 0.02449(6) 0.85373(12) 0.0347(4) Uani 1 1 d .
H33 H -0.3528 0.0234 0.8755 0.052 Uiso 1 1 calc R
H34 H -0.1985 -0.0055 0.8460 0.052 Uiso 1 1 calc R
H35 H -0.2445 0.0399 0.7899 0.052 Uiso 1 1 calc R
C42 C -0.1499(2) 0.12340(6) 1.15337(13) 0.0371(4) Uani 1 1 d .
H36 H -0.1299 0.1546 1.1407 0.056 Uiso 1 1 calc R
H37 H -0.0959 0.1155 1.2195 0.056 Uiso 1 1 calc R
H38 H -0.2712 0.1181 1.1503 0.056 Uiso 1 1 calc R

loop_
_atom_site_aniso_label
_atom_site_aniso_U_11
_atom_site_aniso_U_22
_atom_site_aniso_U_33
_atom_site_aniso_U_23
_atom_site_aniso_U_13
_atom_site_aniso_U_12
B1 0.0227(9) 0.0231(9) 0.0260(9) -0.0010(7) -0.0004(7) -0.0021(7)
C1 0.0272(8) 0.0214(7) 0.0280(8) -0.0002(6) 0.0022(6) 0.0004(6)
C2 0.0235(8) 0.0219(8) 0.0269(8) -0.0007(6) 0.0014(6) -0.0004(6)
C3 0.0217(7) 0.0209(7) 0.0254(8) -0.0014(6) -0.0013(6) -0.0009(6)
C4 0.0225(8) 0.0211(7) 0.0258(8) -0.0010(6) 0.0002(6) 0.0002(6)
C5 0.0276(8) 0.0235(8) 0.0264(8) -0.0034(6) 0.0018(6) 0.0017(6)
C6 0.0301(9) 0.0312(9) 0.0232(8) -0.0007(6) 0.0009(6) -0.0039(7)
C7 0.0291(8) 0.0249(8) 0.0265(8) 0.0046(6) -0.0031(6) -0.0018(6)
C8 0.0259(8) 0.0215(8) 0.0302(8) 0.0012(6) -0.0014(6) 0.0017(6)
C9 0.0333(9) 0.0242(8) 0.0353(9) -0.0009(7) 0.0066(7) 0.0058(7)
C10 0.0440(11) 0.0354(10) 0.0382(10) -0.0050(8) 0.0176(8) 0.0082(8)
C11 0.0541(12) 0.0373(10) 0.0289(9) 0.0005(7) 0.0145(8) 0.0043(8)
C12 0.0413(10) 0.0286(9) 0.0293(9) 0.0030(7) 0.0067(7) 0.0043(7)
C13 0.0265(8) 0.0233(8) 0.0182(7) 0.0019(6) 0.0049(6) 0.0039(6)
C14 0.0263(8) 0.0242(8) 0.0224(8) 0.0015(6) 0.0047(6) 0.0033(6)
C15 0.0341(9) 0.0213(8) 0.0262(8) 0.0000(6) 0.0068(7) 0.0010(6)
C16 0.0366(9) 0.0269(8) 0.0242(8) 0.0016(6) 0.0068(7) 0.0111(7)
C17 0.0250(8) 0.0367(9) 0.0251(8) 0.0014(7) 0.0001(6) 0.0087(7)
C18 0.0284(8) 0.0276(8) 0.0235(8) -0.0002(6) 0.0023(6) 0.0026(6)
C19 0.0287(9) 0.0325(9) 0.0396(10) -0.0023(7) -0.0012(7) 0.0004(7)
C20 0.0533(12) 0.0356(10) 0.0498(12) 0.0006(8) 0.0008(9) 0.0208(9)
C21 0.0363(10) 0.0342(9) 0.0469(11) -0.0059(8) -0.0043(8) -0.0013(8)
B2 0.0205(8) 0.0281(9) 0.0266(9) -0.0052(7) 0.0082(7) 0.0035(7)
C22 0.0233(8) 0.0255(8) 0.0255(8) -0.0043(6) 0.0062(6) 0.0022(6)
C23 0.0203(8) 0.0260(8) 0.0267(8) -0.0052(6) 0.0038(6) 0.0035(6)
C24 0.0216(8) 0.0263(8) 0.0296(8) -0.0051(6) 0.0079(6) 0.0008(6)
C25 0.0253(8) 0.0300(8) 0.0255(8) -0.0031(6) 0.0077(6) 0.0026(6)
C26 0.0390(10) 0.0389(10) 0.0294(9) 0.0012(7) 0.0132(7) 0.0049(8)
C27 0.0518(12) 0.0369(10) 0.0442(11) 0.0062(8) 0.0272(9) 0.0008(8)
C28 0.0412(11) 0.0309(9) 0.0612(13) -0.0044(9) 0.0275(9) -0.0069(8)
C29 0.0276(9) 0.0330(9) 0.0427(10) -0.0113(7) 0.0106(7) -0.0040(7)
C30 0.0247(8) 0.0380(9) 0.0300(9) -0.0088(7) -0.0008(7) 0.0049(7)
C31 0.0333(9) 0.0460(10) 0.0240(8) -0.0006(7) 0.0010(7) 0.0155(8)
C32 0.0401(10) 0.0329(9) 0.0284(9) 0.0055(7) 0.0119(7) 0.0121(8)
C33 0.0306(9) 0.0260(8) 0.0311(9) -0.0027(7) 0.0096(7) 0.0024(7)
C34 0.0215(8) 0.0279(8) 0.0229(8) -0.0004(6) 0.0031(6) 0.0011(6)
C35 0.0199(8) 0.0307(8) 0.0239(8) -0.0012(6) 0.0026(6) 0.0021(6)
C36 0.0261(8) 0.0270(8) 0.0207(7) -0.0011(6) 0.0032(6) 0.0049(6)
C37 0.0250(8) 0.0231(8) 0.0242(8) 0.0026(6) -0.0018(6) -0.0003(6)
C38 0.0157(7) 0.0318(8) 0.0324(8) 0.0016(7) 0.0032(6) 0.0025(6)
C39 0.0229(8) 0.0272(8) 0.0261(8) -0.0015(6) 0.0043(6) 0.0022(6)
C40 0.0222(8) 0.0481(10) 0.0316(9) -0.0098(8) 0.0054(7) 0.0015(7)
C41 0.0295(9) 0.0414(10) 0.0317(9) -0.0043(7) -0.0033(7) -0.0041(7)
C42 0.0277(9) 0.0454(10) 0.0393(10) -0.0126(8) 0.0082(7) 0.0038(8)

loop_
_atom_type_symbol
_atom_type_description
_atom_type_scat_dispersion_real
_atom_type_scat_dispersion_imag
_atom_type_scat_source
C C 0.0033 0.0016 'International Tables Vol C Tables 4.2.6.8 and 6.1.1.4'
H H 0.0000 0.0000 'International Tables Vol C Tables 4.2.6.8 and 6.1.1.4'
B B 0.0013 0.0007 'International Tables Vol C Tables 4.2.6.8 and 6.1.1.4'

loop_
_geom_angle_atom_site_label_1
_geom_angle_atom_site_label_2
_geom_angle_atom_site_label_3
_geom_angle
C13 B1 C1 128.13(14)
C13 B1 C4 128.17(14)
C1 B1 C4 103.70(13)
C12 C1 C2 118.93(14)
C12 C1 B1 133.00(14)
C2 C1 B1 108.04(13)
C9 C2 C1 121.34(14)
C9 C2 C3 128.70(14)
C1 C2 C3 109.96(13)
C8 C3 C4 121.15(14)
C8 C3 C2 128.40(14)
C4 C3 C2 110.44(13)
C5 C4 C3 119.07(14)
C5 C4 B1 133.13(14)
C3 C4 B1 107.78(13)
C4 C5 C6 119.99(14)
C4 C5 H1 120.0
C6 C5 H1 120.0
C7 C6 C5 119.89(14)
C7 C6 H2 120.1
C5 C6 H2 120.1
C6 C7 C8 121.35(14)
C6 C7 H3 119.3
C8 C7 H3 119.3
C3 C8 C7 118.54(14)
C3 C8 H4 120.7
C7 C8 H4 120.7
C2 C9 C10 118.70(15)
C2 C9 H5 120.6
C10 C9 H5 120.6
C11 C10 C9 121.05(15)
C11 C10 H6 119.5
C9 C10 H6 119.5
C10 C11 C12 120.28(16)
C10 C11 H7 119.9
C12 C11 H7 119.9
C1 C12 C11 119.69(15)
C1 C12 H8 120.2
C11 C12 H8 120.2
C18 C13 C14 118.95(13)
C18 C13 B1 120.85(13)
C14 C13 B1 120.20(13)
C15 C14 C13 119.75(14)
C15 C14 C19 120.59(14)
C13 C14 C19 119.65(13)
C16 C15 C14 121.76(15)
C16 C15 H9 119.1
C14 C15 H9 119.1
C15 C16 C17 117.87(14)
C15 C16 C20 121.45(15)
C17 C16 C20 120.67(15)
C18 C17 C16 122.01(15)
C18 C17 H10 119.0
C16 C17 H10 119.0
C17 C18 C13 119.62(14)
C17 C18 C21 120.24(15)
C13 C18 C21 120.13(14)
C14 C19 H11 109.5
C14 C19 H12 109.5
H11 C19 H12 109.5
C14 C19 H13 109.5
H11 C19 H13 109.5
H12 C19 H13 109.5
C16 C20 H14 109.5
C16 C20 H15 109.5
H14 C20 H15 109.5
C16 C20 H16 109.5
H14 C20 H16 109.5
H15 C20 H16 109.5
C18 C21 H17 109.5
C18 C21 H18 109.5
H17 C21 H18 109.5
C18 C21 H19 109.5
H17 C21 H19 109.5
H18 C21 H19 109.5
C34 B2 C25 127.00(14)
C34 B2 C22 129.54(14)
C25 B2 C22 103.44(13)
C33 C22 C23 118.86(14)
C33 C22 B2 133.16(14)
C23 C22 B2 107.96(13)
C30 C23 C22 121.15(15)
C30 C23 C24 128.62(15)
C22 C23 C24 110.22(13)
C29 C24 C25 120.89(15)
C29 C24 C23 128.86(15)
C25 C24 C23 110.25(13)
C26 C25 C24 119.02(15)
C26 C25 B2 132.86(15)
C24 C25 B2 108.11(13)
C25 C26 C27 119.91(17)
C25 C26 H20 120.0
C27 C26 H20 120.0
C28 C27 C26 120.18(17)
C28 C27 H21 119.9
C26 C27 H21 119.9
C27 C28 C29 121.08(17)
C27 C28 H22 119.5
C29 C28 H22 119.5
C24 C29 C28 118.91(17)
C24 C29 H23 120.5
C28 C29 H23 120.5
C23 C30 C31 118.53(16)
C23 C30 H24 120.7
C31 C30 H24 120.7
C32 C31 C30 121.19(15)
C32 C31 H25 119.4
C30 C31 H25 119.4
C31 C32 C33 119.93(15)
C31 C32 H26 120.0
C33 C32 H26 120.0
C22 C33 C32 120.33(15)
C22 C33 H27 119.8
C32 C33 H27 119.8
C35 C34 C39 118.34(14)
C35 C34 B2 120.02(13)
C39 C34 B2 121.64(13)
C36 C35 C34 120.46(14)
C36 C35 C40 119.22(13)
C34 C35 C40 120.30(13)
C37 C36 C35 121.28(14)
C37 C36 H28 119.4
C35 C36 H28 119.4
C38 C37 C36 118.25(14)
C38 C37 C41 121.50(14)
C36 C37 C41 120.24(14)
C37 C38 C39 122.04(14)
C37 C38 H29 119.0
C39 C38 H29 119.0
C38 C39 C34 119.65(14)
C38 C39 C42 119.95(14)
C34 C39 C42 120.35(14)
C35 C40 H30 109.5
C35 C40 H31 109.5
H30 C40 H31 109.5
C35 C40 H32 109.5
H30 C40 H32 109.5
H31 C40 H32 109.5
C37 C41 H33 109.5
C37 C41 H34 109.5
H33 C41 H34 109.5
C37 C41 H35 109.5
H33 C41 H35 109.5
H34 C41 H35 109.5
C39 C42 H36 109.5
C39 C42 H37 109.5
H36 C42 H37 109.5
C39 C42 H38 109.5
H36 C42 H38 109.5
H37 C42 H38 109.5

loop_
_geom_bond_atom_site_label_1
_geom_bond_atom_site_label_2
_geom_bond_distance
B1 C13 1.565(2)
B1 C1 1.566(2)
B1 C4 1.567(2)
C1 C12 1.392(2)
C1 C2 1.416(2)
C2 C9 1.375(2)
C2 C3 1.485(2)
C3 C8 1.383(2)
C3 C4 1.415(2)
C4 C5 1.388(2)
C5 C6 1.397(2)
C5 H1 0.9500
C6 C7 1.384(2)
C6 H2 0.9500
C7 C8 1.393(2)
C7 H3 0.9500
C8 H4 0.9500
C9 C10 1.393(2)
C9 H5 0.9500
C10 C11 1.384(3)
C10 H6 0.9500
C11 C12 1.393(2)
C11 H7 0.9500
C12 H8 0.9500
C13 C18 1.403(2)
C13 C14 1.406(2)
C14 C15 1.393(2)
C14 C19 1.510(2)
C15 C16 1.387(2)
C15 H9 0.9500
C16 C17 1.391(2)
C16 C20 1.510(2)
C17 C18 1.390(2)
C17 H10 0.9500
C18 C21 1.512(2)
C19 H11 0.9800
C19 H12 0.9800
C19 H13 0.9800
C20 H14 0.9800
C20 H15 0.9800
C20 H16 0.9800
C21 H17 0.9800
C21 H18 0.9800
C21 H19 0.9800
B2 C34 1.558(2)
B2 C25 1.566(2)
B2 C22 1.572(2)
C22 C33 1.387(2)
C22 C23 1.415(2)
C23 C30 1.387(2)
C23 C24 1.485(2)
C24 C29 1.381(2)
C24 C25 1.415(2)
C25 C26 1.389(2)
C26 C27 1.393(3)
C26 H20 0.9500
C27 C28 1.380(3)
C27 H21 0.9500
C28 C29 1.390(3)
C28 H22 0.9500
C29 H23 0.9500
C30 C31 1.393(2)
C30 H24 0.9500
C31 C32 1.384(3)
C31 H25 0.9500
C32 C33 1.394(2)
C32 H26 0.9500
C33 H27 0.9500
C34 C35 1.407(2)
C34 C39 1.408(2)
C35 C36 1.388(2)
C35 C40 1.514(2)
C36 C37 1.387(2)
C36 H28 0.9500
C37 C38 1.385(2)
C37 C41 1.507(2)
C38 C39 1.390(2)
C38 H29 0.9500
C39 C42 1.515(2)
C40 H30 0.9800
C40 H31 0.9800
C40 H32 0.9800
C41 H33 0.9800
C41 H34 0.9800
C41 H35 0.9800
C42 H36 0.9800
C42 H37 0.9800
C42 H38 0.9800

loop_
_geom_torsion_atom_site_label_1
_geom_torsion_atom_site_label_2
_geom_torsion_atom_site_label_3
_geom_torsion_atom_site_label_4
_geom_torsion
C13 B1 C1 C12 -1.1(3)
C4 B1 C1 C12 178.91(17)
C13 B1 C1 C2 -179.13(15)
C4 B1 C1 C2 0.91(16)
C12 C1 C2 C9 -0.9(2)
B1 C1 C2 C9 177.41(14)
C12 C1 C2 C3 179.37(14)
B1 C1 C2 C3 -2.30(17)
C9 C2 C3 C8 4.4(3)
C1 C2 C3 C8 -175.92(15)
C9 C2 C3 C4 -176.71(16)
C1 C2 C3 C4 2.97(17)
C8 C3 C4 C5 -1.5(2)
C2 C3 C4 C5 179.47(13)
C8 C3 C4 B1 176.71(14)
C2 C3 C4 B1 -2.27(16)
C13 B1 C4 C5 -1.2(3)
C1 B1 C4 C5 178.76(16)
C13 B1 C4 C3 -179.11(15)
C1 B1 C4 C3 0.86(16)
C3 C4 C5 C6 1.1(2)
B1 C4 C5 C6 -176.57(15)
C4 C5 C6 C7 0.0(2)
C5 C6 C7 C8 -0.9(2)
C4 C3 C8 C7 0.7(2)
C2 C3 C8 C7 179.50(14)
C6 C7 C8 C3 0.5(2)
C1 C2 C9 C10 0.2(2)
C3 C2 C9 C10 179.88(16)
C2 C9 C10 C11 0.4(3)
C9 C10 C11 C12 -0.4(3)
C2 C1 C12 C11 1.0(2)
B1 C1 C12 C11 -176.87(17)
C10 C11 C12 C1 -0.3(3)
C1 B1 C13 C18 -82.5(2)
C4 B1 C13 C18 97.50(19)
C1 B1 C13 C14 97.60(19)
C4 B1 C13 C14 -82.4(2)
C18 C13 C14 C15 1.3(2)
B1 C13 C14 C15 -178.79(14)
C18 C13 C14 C19 -178.85(14)
B1 C13 C14 C19 1.1(2)
C13 C14 C15 C16 -0.2(2)
C19 C14 C15 C16 179.96(14)
C14 C15 C16 C17 -1.4(2)
C14 C15 C16 C20 177.31(15)
C15 C16 C17 C18 1.9(2)
C20 C16 C17 C18 -176.83(15)
C16 C17 C18 C13 -0.8(2)
C16 C17 C18 C21 179.63(15)
C14 C13 C18 C17 -0.8(2)
B1 C13 C18 C17 179.26(14)
C14 C13 C18 C21 178.76(14)
B1 C13 C18 C21 -1.2(2)
C34 B2 C22 C33 -1.7(3)
C25 B2 C22 C33 179.91(16)
C34 B2 C22 C23 176.82(15)
C25 B2 C22 C23 -1.58(16)
C33 C22 C23 C30 -0.3(2)
B2 C22 C23 C30 -179.02(14)
C33 C22 C23 C24 -179.62(13)
B2 C22 C23 C24 1.62(16)
C30 C23 C24 C29 -0.7(3)
C22 C23 C24 C29 178.60(15)
C30 C23 C24 C25 179.69(15)
C22 C23 C24 C25 -1.02(17)
C29 C24 C25 C26 -0.9(2)
C23 C24 C25 C26 178.73(14)
C29 C24 C25 B2 -179.71(14)
C23 C24 C25 B2 -0.05(17)
C34 B2 C25 C26 4.0(3)
C22 B2 C25 C26 -177.58(16)
C34 B2 C25 C24 -177.49(14)
C22 B2 C25 C24 0.97(16)
C24 C25 C26 C27 -0.1(2)
B2 C25 C26 C27 178.35(16)
C25 C26 C27 C28 0.7(3)
C26 C27 C28 C29 -0.3(3)
C25 C24 C29 C28 1.3(2)
C23 C24 C29 C28 -178.28(15)
C27 C28 C29 C24 -0.7(3)
C22 C23 C30 C31 -0.3(2)
C24 C23 C30 C31 178.97(15)
C23 C30 C31 C32 0.2(2)
C30 C31 C32 C33 0.3(2)
C23 C22 C33 C32 0.8(2)
B2 C22 C33 C32 179.18(15)
C31 C32 C33 C22 -0.8(2)
C25 B2 C34 C35 68.5(2)
C22 B2 C34 C35 -109.51(18)
C25 B2 C34 C39 -110.79(18)
C22 B2 C34 C39 71.2(2)
C39 C34 C35 C36 -0.6(2)
B2 C34 C35 C36 -179.92(14)
C39 C34 C35 C40 -178.80(15)
B2 C34 C35 C40 1.8(2)
C34 C35 C36 C37 0.4(2)
C40 C35 C36 C37 178.69(14)
C35 C36 C37 C38 -0.1(2)
C35 C36 C37 C41 178.61(15)
C36 C37 C38 C39 -0.1(2)
C41 C37 C38 C39 -178.80(15)
C37 C38 C39 C34 0.0(2)
C37 C38 C39 C42 177.44(15)
C35 C34 C39 C38 0.4(2)
B2 C34 C39 C38 179.71(14)
C35 C34 C39 C42 -177.08(15)
B2 C34 C39 C42 2.3(2)
